data_4303504
loop_
_publ_author_name
'Daniel Mendoza-Espinosa'
'Tracy A. Hanna'

_publ_section_title
;
Facile Synthesis of Bismuth(III) and Antimony(III) Complexes Supported by
Silylated Calix[5]arenes.
;
_journal_name_full 'Inorganic Chemistry'
_journal_page_first 10312
_journal_page_last 10325
_journal_paper_doi 10.1021/ic9014477
_journal_volume 48
_journal_year 2009
_chemical_formula_moiety 'C66 H84 N O5 Sb Si, 2.5 (C4 H8 O)'
_chemical_formula_sum 'C76 H104 N O7.5 Sb Si'
_chemical_formula_weight 1301.48
_chemical_name_systematic
; 
 ? 
;
_space_group_IT_number 2
_symmetry_cell_setting triclinic
_symmetry_space_group_name_Hall '-P 1'
_symmetry_space_group_name_H-M 'P -1'
_atom_sites_solution_hydrogens geom
_atom_sites_solution_primary direct
_atom_sites_solution_secondary difmap
_audit_creation_method SHELXL-97
_cell_angle_alpha 99.445(3)
_cell_angle_beta 116.548(3)
_cell_angle_gamma 108.152(3)
_cell_formula_units_Z 2
_cell_length_a 16.080(3)
_cell_length_b 16.736(3)
_cell_length_c 17.447(3)
_cell_measurement_reflns_used 500
_cell_measurement_temperature 223(2)
_cell_measurement_theta_max 25
_cell_measurement_theta_min 2
_cell_volume 3728.4(12)
_computing_cell_refinement 'Bruker SMART'
_computing_data_collection 'Bruker SMART'
_computing_data_reduction 'Bruker SAINT'
_computing_molecular_graphics 'Bruker SHELXTL'
_computing_publication_material 'Bruker SHELXTL'
_computing_structure_refinement 'SHELXL-97 (Sheldrick, 1997)'
_computing_structure_solution 'SHELXS-97 (Sheldrick, 1990)'
_diffrn_ambient_temperature 223(2)
_diffrn_detector_area_resol_mean 'not recorded'
_diffrn_measured_fraction_theta_full 0.986
_diffrn_measured_fraction_theta_max 0.986
_diffrn_measurement_device_type 'Bruker SMART 1000'
_diffrn_measurement_method 'phi and omega scans'
_diffrn_radiation_monochromator graphite
_diffrn_radiation_source 'fine-focus sealed tube'
_diffrn_radiation_type MoK\a
_diffrn_radiation_wavelength 0.71073
_diffrn_reflns_av_R_equivalents 0.0506
_diffrn_reflns_av_sigmaI/netI 0.0773
_diffrn_reflns_limit_h_max 15
_diffrn_reflns_limit_h_min -17
_diffrn_reflns_limit_k_max 18
_diffrn_reflns_limit_k_min -15
_diffrn_reflns_limit_l_max 18
_diffrn_reflns_limit_l_min -19
_diffrn_reflns_number 17582
_diffrn_reflns_theta_full 23.29
_diffrn_reflns_theta_max 23.29
_diffrn_reflns_theta_min 1.86
_diffrn_standards_interval_count 'not recorded'
_diffrn_standards_number 'not recorded'
_exptl_absorpt_coefficient_mu 0.434
_exptl_absorpt_correction_T_max 0.9457
_exptl_absorpt_correction_T_min 0.9299
_exptl_absorpt_correction_type multi-scan
_exptl_absorpt_process_details sadabs
_exptl_crystal_colour Colorless
_exptl_crystal_density_diffrn 1.159
_exptl_crystal_density_method 'not measured'
_exptl_crystal_description Needle
_exptl_crystal_F_000 1344
_exptl_crystal_size_max 0.17
_exptl_crystal_size_mid 0.15
_exptl_crystal_size_min 0.13
_refine_diff_density_max 0.527
_refine_diff_density_min -0.639
_refine_diff_density_rms 0.060
_refine_ls_extinction_method none
_refine_ls_goodness_of_fit_ref 0.903
_refine_ls_hydrogen_treatment constr
_refine_ls_matrix_type full
_refine_ls_number_parameters 764
_refine_ls_number_reflns 10608
_refine_ls_number_restraints 16
_refine_ls_restrained_S_all 0.923
_refine_ls_R_factor_all 0.0655
_refine_ls_R_factor_gt 0.0426
_refine_ls_shift/su_max 0.001
_refine_ls_shift/su_mean 0.000
_refine_ls_structure_factor_coef Fsqd
_refine_ls_weighting_details 'calc w=1/[\s^2^(Fo^2^)+(0.0585P)^2^+0.0000P] where P=(Fo^2^+2Fc^2^)/3'
_refine_ls_weighting_scheme calc
_refine_ls_wR_factor_gt 0.1002
_refine_ls_wR_factor_ref 0.1067
_reflns_number_gt 7686
_reflns_number_total 10608
_reflns_threshold_expression >2sigma(I)
_cod_data_source_file ic9014477_si_001_10.cif
_cod_data_source_block tcu220m
_cod_depositor_comments
;
The following automatic conversions were performed:
'_symmetry_cell_setting' value 'Triclinic' changed to 'triclinic'
according to '/home/saulius/struct/CIF-dictionaries/cif_core.dic'
dictionary named 'cif_core.dic' version 2.4.1 from 2010-06-29.

Automatic conversion script
Id: cif_fix_enum 1527 2010-12-29 10:47:43Z saulius 
;
_cod_database_code 4303504

loop_
_symmetry_equiv_pos_as_xyz
'x, y, z'
'-x, -y, -z'

loop_
_atom_site_label
_atom_site_type_symbol
_atom_site_fract_x
_atom_site_fract_y
_atom_site_fract_z
_atom_site_U_iso_or_equiv
_atom_site_adp_type
_atom_site_occupancy
_atom_site_symmetry_multiplicity
_atom_site_calc_flag
_atom_site_refinement_flags
_atom_site_disorder_assembly
_atom_site_disorder_group
Sb1 Sb 0.26237(2) 0.311174(19) 0.00296(2) 0.03915(11) Uani 1 1 d . A .
Si1 Si 0.49742(8) 0.40585(7) 0.31679(7) 0.0329(3) Uani 1 1 d . . .
O1 O 0.48644(17) 0.47722(16) 0.26209(16) 0.0330(6) Uani 1 1 d . . .
N1 N 0.1658(3) 0.3012(3) -0.1224(3) 0.0578(10) Uani 1 1 d . . .
C1 C 0.5485(3) 0.5678(2) 0.2915(3) 0.0302(9) Uani 1 1 d . . .
O2 O 0.42827(18) 0.40482(17) 0.36483(16) 0.0340(6) Uani 1 1 d . . .
C2 C 0.5757(3) 0.5974(3) 0.2321(2) 0.0318(9) Uani 1 1 d . . .
O3 O 0.22679(18) 0.15568(17) 0.21207(17) 0.0369(6) Uani 1 1 d . . .
C3 C 0.6340(3) 0.6888(3) 0.2590(3) 0.0408(10) Uani 1 1 d . . .
H3A H 0.6534 0.7096 0.2199 0.049 Uiso 1 1 calc R . .
O4 O 0.23094(18) 0.18230(17) -0.04614(18) 0.0402(6) Uani 1 1 d . . .
C4 C 0.6652(3) 0.7512(3) 0.3408(3) 0.0430(10) Uani 1 1 d . A .
O5 O 0.38849(18) 0.36019(17) -0.00494(17) 0.0380(6) Uani 1 1 d . . .
C5 C 0.6344(3) 0.7181(3) 0.3964(3) 0.0414(10) Uani 1 1 d . . .
H5A H 0.6542 0.7590 0.4522 0.050 Uiso 1 1 calc R . .
C6 C 0.5758(3) 0.6278(3) 0.3732(2) 0.0324(9) Uani 1 1 d . . .
O6 O 0.2917(3) 0.5196(2) 0.0649(2) 0.0727(10) Uani 1 1 d . . .
C7 C 0.7239(4) 0.8531(3) 0.3679(3) 0.0635(14) Uani 1 1 d D . .
O7 O 0.9694(5) 0.1210(5) 0.2447(5) 0.166(3) Uani 1 1 d . . .
C8 C 0.7615(11) 0.8812(9) 0.3112(8) 0.121(5) Uiso 0.544(10) 1 d PD A 1
H8A H 0.8103 0.8575 0.3140 0.182 Uiso 0.544(10) 1 calc PR A 1
H8B H 0.7955 0.9464 0.3331 0.182 Uiso 0.544(10) 1 calc PR A 1
H8C H 0.7040 0.8585 0.2483 0.182 Uiso 0.544(10) 1 calc PR A 1
C9 C 0.6386(7) 0.8911(7) 0.3530(7) 0.082(4) Uiso 0.544(10) 1 d PD A 1
H9A H 0.6008 0.8653 0.3802 0.123 Uiso 0.544(10) 1 calc PR A 1
H9B H 0.5909 0.8745 0.2879 0.123 Uiso 0.544(10) 1 calc PR A 1
H9C H 0.6730 0.9561 0.3821 0.123 Uiso 0.544(10) 1 calc PR A 1
C8A C 0.8131(7) 0.8687(7) 0.3445(7) 0.055(3) Uiso 0.456(10) 1 d PD A 2
H8AA H 0.8549 0.8394 0.3744 0.082 Uiso 0.456(10) 1 calc PR A 2
H8AB H 0.8563 0.9327 0.3665 0.082 Uiso 0.456(10) 1 calc PR A 2
H8AC H 0.7814 0.8434 0.2787 0.082 Uiso 0.456(10) 1 calc PR A 2
C9A C 0.6573(8) 0.8875(8) 0.3098(9) 0.076(4) Uiso 0.456(10) 1 d PD A 2
H9AA H 0.6659 0.8881 0.2582 0.114 Uiso 0.456(10) 1 calc PR A 2
H9AB H 0.6757 0.9481 0.3449 0.114 Uiso 0.456(10) 1 calc PR A 2
H9AC H 0.5859 0.8490 0.2874 0.114 Uiso 0.456(10) 1 calc PR A 2
C10 C 0.7961(4) 0.9007(3) 0.4696(4) 0.095(2) Uani 1 1 d D A .
H10A H 0.8538 0.8852 0.4905 0.142 Uiso 1 1 calc R . .
H10B H 0.7597 0.8825 0.5001 0.142 Uiso 1 1 calc R . .
H10C H 0.8215 0.9652 0.4840 0.142 Uiso 1 1 calc R . .
C11 C 0.5427(3) 0.5979(3) 0.4372(2) 0.0347(9) Uani 1 1 d . . .
H11A H 0.5734 0.5581 0.4596 0.042 Uiso 1 1 calc R . .
H11B H 0.5709 0.6511 0.4904 0.042 Uiso 1 1 calc R . .
C12 C 0.4270(3) 0.5495(3) 0.3945(2) 0.0311(9) Uani 1 1 d . . .
C13 C 0.3703(3) 0.5994(3) 0.3898(3) 0.0369(9) Uani 1 1 d . . .
H13A H 0.4044 0.6624 0.4091 0.044 Uiso 1 1 calc R . .
C14 C 0.2658(3) 0.5592(3) 0.3576(3) 0.0375(9) Uani 1 1 d . . .
C15 C 0.2194(3) 0.4665(3) 0.3303(3) 0.0360(9) Uani 1 1 d . . .
H15A H 0.1492 0.4379 0.3107 0.043 Uiso 1 1 calc R . .
C16 C 0.2702(3) 0.4131(3) 0.3302(2) 0.0324(9) Uani 1 1 d . . .
C17 C 0.3759(3) 0.4569(3) 0.3620(2) 0.0316(9) Uani 1 1 d . . .
C18 C 0.2011(3) 0.6124(3) 0.3500(3) 0.0483(11) Uani 1 1 d . . .
C19 C 0.2653(4) 0.7122(3) 0.3828(5) 0.098(2) Uani 1 1 d . . .
H19A H 0.2219 0.7430 0.3768 0.146 Uiso 1 1 calc R . .
H19B H 0.2952 0.7245 0.3461 0.146 Uiso 1 1 calc R . .
H19C H 0.3201 0.7333 0.4466 0.146 Uiso 1 1 calc R . .
C20 C 0.1154(4) 0.5805(4) 0.2490(4) 0.0820(17) Uani 1 1 d . . .
H20A H 0.0735 0.6129 0.2431 0.123 Uiso 1 1 calc R . .
H20B H 0.0723 0.5165 0.2274 0.123 Uiso 1 1 calc R . .
H20C H 0.1460 0.5919 0.2127 0.123 Uiso 1 1 calc R . .
C21 C 0.1503(4) 0.5921(3) 0.4056(4) 0.0667(14) Uani 1 1 d . . .
H21A H 0.1090 0.6250 0.4003 0.100 Uiso 1 1 calc R . .
H21B H 0.2035 0.6105 0.4695 0.100 Uiso 1 1 calc R . .
H21C H 0.1064 0.5281 0.3820 0.100 Uiso 1 1 calc R . .
C22 C 0.2155(3) 0.3122(3) 0.2964(3) 0.0365(9) Uani 1 1 d . . .
H22A H 0.1651 0.2954 0.3149 0.044 Uiso 1 1 calc R . .
H22B H 0.2661 0.2894 0.3266 0.044 Uiso 1 1 calc R . .
C23 C 0.1599(3) 0.2665(3) 0.1935(2) 0.0318(9) Uani 1 1 d . . .
C24 C 0.0952(3) 0.2955(3) 0.1340(3) 0.0353(9) Uani 1 1 d . . .
H24A H 0.0899 0.3466 0.1589 0.042 Uiso 1 1 calc R . .
C25 C 0.0372(3) 0.2529(3) 0.0388(3) 0.0337(9) Uani 1 1 d . . .
C26 C 0.0510(3) 0.1806(3) 0.0041(3) 0.0344(9) Uani 1 1 d . . .
H26A H 0.0155 0.1522 -0.0598 0.041 Uiso 1 1 calc R . .
C27 C 0.1159(3) 0.1487(2) 0.0608(3) 0.0313(9) Uani 1 1 d . . .
C28 C 0.1666(3) 0.1905(3) 0.1552(3) 0.0324(9) Uani 1 1 d . . .
C29 C -0.0418(3) 0.2831(3) -0.0213(3) 0.0397(10) Uani 1 1 d . . .
C30 C 0.0121(4) 0.3825(3) -0.0056(4) 0.0768(16) Uani 1 1 d . . .
H30A H -0.0383 0.4010 -0.0438 0.115 Uiso 1 1 calc R . .
H30B H 0.0642 0.3913 -0.0213 0.115 Uiso 1 1 calc R . .
H30C H 0.0446 0.4182 0.0584 0.115 Uiso 1 1 calc R . .
C31 C -0.1231(4) 0.2690(4) 0.0051(3) 0.0742(16) Uani 1 1 d . . .
H31A H -0.1737 0.2880 -0.0321 0.111 Uiso 1 1 calc R . .
H31B H -0.0897 0.3043 0.0694 0.111 Uiso 1 1 calc R . .
H31C H -0.1574 0.2058 -0.0053 0.111 Uiso 1 1 calc R . .
C32 C -0.0984(4) 0.2292(3) -0.1234(3) 0.0619(13) Uani 1 1 d . . .
H32A H -0.1470 0.2511 -0.1581 0.093 Uiso 1 1 calc R . .
H32B H -0.1355 0.1661 -0.1349 0.093 Uiso 1 1 calc R . .
H32C H -0.0488 0.2360 -0.1420 0.093 Uiso 1 1 calc R . .
C33 C 0.1274(3) 0.0685(2) 0.0195(3) 0.0373(9) Uani 1 1 d . A .
H33A H 0.1042 0.0206 0.0410 0.045 Uiso 1 1 calc R . .
H33B H 0.0807 0.0461 -0.0473 0.045 Uiso 1 1 calc R . .
C34 C 0.2349(3) 0.0849(3) 0.0404(3) 0.0369(10) Uani 1 1 d . . .
C35 C 0.2877(3) 0.0429(3) 0.0937(3) 0.0407(10) Uani 1 1 d . A .
H35A H 0.2575 0.0080 0.1194 0.049 Uiso 1 1 calc R . .
C36 C 0.3837(3) 0.0511(3) 0.1099(3) 0.0403(10) Uani 1 1 d . . .
C37 C 0.4250(3) 0.1032(3) 0.0698(3) 0.0392(10) Uani 1 1 d . A .
H37A H 0.4888 0.1086 0.0783 0.047 Uiso 1 1 calc R . .
C38 C 0.3766(3) 0.1475(3) 0.0180(3) 0.0362(9) Uani 1 1 d . . .
C39 C 0.2813(3) 0.1400(2) 0.0055(3) 0.0340(9) Uani 1 1 d . A .
C40 C 0.4437(3) 0.0078(3) 0.1699(3) 0.0483(11) Uani 1 1 d . A .
C41 C 0.3858(4) -0.0489(4) 0.2064(4) 0.0810(17) Uani 1 1 d . . .
H41A H 0.3205 -0.0964 0.1552 0.121 Uiso 1 1 calc R A .
H41B H 0.3731 -0.0109 0.2439 0.121 Uiso 1 1 calc R . .
H41C H 0.4272 -0.0752 0.2430 0.121 Uiso 1 1 calc R . .
C42 C 0.4650(5) -0.0547(5) 0.1143(5) 0.111(2) Uani 1 1 d . . .
H42A H 0.5017 -0.0211 0.0900 0.166 Uiso 1 1 calc R A .
H42B H 0.4000 -0.1035 0.0641 0.166 Uiso 1 1 calc R . .
H42C H 0.5067 -0.0792 0.1537 0.166 Uiso 1 1 calc R . .
C43 C 0.5442(4) 0.0813(4) 0.2530(4) 0.112(2) Uani 1 1 d . . .
H43A H 0.5836 0.1188 0.2329 0.168 Uiso 1 1 calc R A .
H43B H 0.5840 0.0541 0.2899 0.168 Uiso 1 1 calc R . .
H43C H 0.5290 0.1179 0.2894 0.168 Uiso 1 1 calc R . .
C44 C 0.4290(3) 0.2059(3) -0.0201(3) 0.0374(10) Uani 1 1 d . A .
H44A H 0.4621 0.1762 -0.0420 0.045 Uiso 1 1 calc R . .
H44B H 0.3769 0.2129 -0.0723 0.045 Uiso 1 1 calc R . .
C45 C 0.5093(3) 0.2977(3) 0.0521(2) 0.0337(9) Uani 1 1 d . . .
C46 C 0.6076(3) 0.3094(3) 0.1152(3) 0.0378(10) Uani 1 1 d . A .
H46A H 0.6245 0.2609 0.1084 0.045 Uiso 1 1 calc R . .
C47 C 0.6820(3) 0.3898(3) 0.1878(3) 0.0373(10) Uani 1 1 d . . .
C48 C 0.6548(3) 0.4610(3) 0.1945(3) 0.0342(9) Uani 1 1 d . A .
H48A H 0.7035 0.5163 0.2429 0.041 Uiso 1 1 calc R . .
C49 C 0.5575(3) 0.4527(3) 0.1314(2) 0.0313(9) Uani 1 1 d . . .
C50 C 0.4846(3) 0.3706(3) 0.0607(2) 0.0311(9) Uani 1 1 d . A .
C51 C 0.7889(3) 0.3963(3) 0.2571(3) 0.0444(10) Uani 1 1 d . A .
C52 C 0.8578(3) 0.4872(3) 0.3348(3) 0.0609(13) Uani 1 1 d . . .
H52A H 0.9235 0.4883 0.3764 0.091 Uiso 1 1 calc R A .
H52B H 0.8246 0.4968 0.3679 0.091 Uiso 1 1 calc R . .
H52C H 0.8691 0.5344 0.3099 0.091 Uiso 1 1 calc R . .
C53 C 0.8429(3) 0.3819(3) 0.2061(3) 0.0595(13) Uani 1 1 d . . .
H53A H 0.9099 0.3860 0.2489 0.089 Uiso 1 1 calc R A .
H53B H 0.8518 0.4277 0.1791 0.089 Uiso 1 1 calc R . .
H53C H 0.8010 0.3229 0.1581 0.089 Uiso 1 1 calc R . .
C54 C 0.7740(3) 0.3238(3) 0.2987(3) 0.0631(13) Uani 1 1 d . . .
H54A H 0.8409 0.3281 0.3421 0.095 Uiso 1 1 calc R A .
H54B H 0.7329 0.2650 0.2504 0.095 Uiso 1 1 calc R . .
H54C H 0.7388 0.3322 0.3301 0.095 Uiso 1 1 calc R . .
C55 C 0.5328(3) 0.5334(3) 0.1378(2) 0.0346(9) Uani 1 1 d . A .
H55A H 0.5578 0.5680 0.1061 0.042 Uiso 1 1 calc R . .
H55B H 0.4575 0.5106 0.1037 0.042 Uiso 1 1 calc R . .
C56 C 0.1725(3) 0.0956(3) 0.2415(3) 0.0489(11) Uani 1 1 d . . .
H56A H 0.1156 0.0416 0.1887 0.059 Uiso 1 1 calc R . .
H56B H 0.1433 0.1252 0.2689 0.059 Uiso 1 1 calc R . .
C57 C 0.2458(3) 0.0694(3) 0.3109(3) 0.0475(11) Uani 1 1 d . . .
C58 C 0.2080(5) -0.0148(3) 0.3147(4) 0.0710(15) Uani 1 1 d . . .
H58A H 0.1382 -0.0553 0.2729 0.085 Uiso 1 1 calc R . .
C59 C 0.2716(7) -0.0403(5) 0.3793(5) 0.101(2) Uani 1 1 d . . .
H59A H 0.2457 -0.0978 0.3818 0.121 Uiso 1 1 calc R . .
C60 C 0.3731(7) 0.0193(7) 0.4396(5) 0.115(3) Uani 1 1 d . . .
H60A H 0.4171 0.0025 0.4839 0.138 Uiso 1 1 calc R . .
C61 C 0.4113(5) 0.1028(6) 0.4362(4) 0.097(2) Uani 1 1 d . . .
H61A H 0.4811 0.1433 0.4783 0.117 Uiso 1 1 calc R . .
C62 C 0.3476(4) 0.1282(4) 0.3711(3) 0.0645(14) Uani 1 1 d . . .
H62A H 0.3741 0.1855 0.3681 0.077 Uiso 1 1 calc R . .
C63 C 0.4403(3) 0.2938(3) 0.2338(3) 0.0463(11) Uani 1 1 d . . .
H63A H 0.3690 0.2775 0.1882 0.069 Uiso 1 1 calc R . .
H63B H 0.4428 0.2508 0.2650 0.069 Uiso 1 1 calc R . .
H63C H 0.4786 0.2931 0.2039 0.069 Uiso 1 1 calc R . .
C64 C 0.6334(3) 0.4387(3) 0.4047(3) 0.0525(12) Uani 1 1 d . . .
H64A H 0.6626 0.4986 0.4483 0.079 Uiso 1 1 calc R . .
H64B H 0.6724 0.4386 0.3754 0.079 Uiso 1 1 calc R . .
H64C H 0.6365 0.3963 0.4365 0.079 Uiso 1 1 calc R . .
C65 C 0.1511(11) 0.2467(9) -0.2013(7) 0.085(4) Uani 0.544(10) 1 d P A 1
H65A H 0.1017 0.2534 -0.2547 0.127 Uiso 0.544(10) 1 calc PR A 1
H65B H 0.1249 0.1843 -0.2059 0.127 Uiso 0.544(10) 1 calc PR A 1
H65C H 0.2163 0.2644 -0.1981 0.127 Uiso 0.544(10) 1 calc PR A 1
C66 C 0.1419(8) 0.3781(6) -0.1392(7) 0.064(3) Uani 0.544(10) 1 d P A 1
H66A H 0.0931 0.3613 -0.2041 0.097 Uiso 0.544(10) 1 calc PR A 1
H66B H 0.2050 0.4297 -0.1198 0.097 Uiso 0.544(10) 1 calc PR A 1
H66C H 0.1122 0.3933 -0.1046 0.097 Uiso 0.544(10) 1 calc PR A 1
C65A C 0.0849(10) 0.2170(8) -0.2043(8) 0.070(4) Uiso 0.456(10) 1 d P A 2
H65D H 0.0489 0.2330 -0.2565 0.105 Uiso 0.456(10) 1 calc PR A 2
H65E H 0.0360 0.1817 -0.1910 0.105 Uiso 0.456(10) 1 calc PR A 2
H65F H 0.1176 0.1819 -0.2184 0.105 Uiso 0.456(10) 1 calc PR A 2
C66A C 0.1854(12) 0.3700(10) -0.1590(11) 0.095(5) Uiso 0.456(10) 1 d P A 2
H66D H 0.1277 0.3512 -0.2211 0.143 Uiso 0.456(10) 1 calc PR A 2
H66E H 0.2480 0.3807 -0.1596 0.143 Uiso 0.456(10) 1 calc PR A 2
H66F H 0.1939 0.4249 -0.1213 0.143 Uiso 0.456(10) 1 calc PR A 2
C67 C 0.3044(5) 0.5882(4) 0.0260(4) 0.0828(17) Uani 1 1 d . . .
H67A H 0.2375 0.5876 -0.0137 0.099 Uiso 1 1 calc R . .
H67B H 0.3345 0.5784 -0.0107 0.099 Uiso 1 1 calc R . .
C68 C 0.3751(4) 0.6761(4) 0.1044(4) 0.0836(17) Uani 1 1 d . . .
H68A H 0.3579 0.7245 0.0879 0.100 Uiso 1 1 calc R . .
H68B H 0.4473 0.6921 0.1238 0.100 Uiso 1 1 calc R . .
C69 C 0.3563(5) 0.6592(4) 0.1780(4) 0.0862(17) Uani 1 1 d . . .
H69A H 0.3174 0.6906 0.1871 0.103 Uiso 1 1 calc R . .
H69B H 0.4219 0.6800 0.2361 0.103 Uiso 1 1 calc R . .
C70 C 0.2949(4) 0.5590(4) 0.1451(4) 0.0842(18) Uani 1 1 d . . .
H70A H 0.3276 0.5356 0.1925 0.101 Uiso 1 1 calc R . .
H70B H 0.2247 0.5446 0.1314 0.101 Uiso 1 1 calc R . .
C71 C 0.9105(6) 0.1455(5) 0.1763(6) 0.122(3) Uani 1 1 d . . .
H71A H 0.9125 0.1236 0.1219 0.146 Uiso 1 1 calc R . .
H71B H 0.9393 0.2113 0.1965 0.146 Uiso 1 1 calc R . .
C72 C 0.8049(6) 0.1091(5) 0.1531(6) 0.115(2) Uani 1 1 d . . .
H72A H 0.7568 0.0741 0.0874 0.138 Uiso 1 1 calc R . .
H72B H 0.7867 0.1568 0.1705 0.138 Uiso 1 1 calc R . .
C73 C 0.8056(7) 0.0500(6) 0.2097(6) 0.156(4) Uani 1 1 d . . .
H73A H 0.7470 -0.0096 0.1724 0.187 Uiso 1 1 calc R . .
H73B H 0.8019 0.0771 0.2616 0.187 Uiso 1 1 calc R . .
C74 C 0.9076(8) 0.0432(5) 0.2431(6) 0.139(3) Uani 1 1 d . . .
H74A H 0.9354 0.0392 0.3043 0.167 Uiso 1 1 calc R . .
H74B H 0.8992 -0.0093 0.2007 0.167 Uiso 1 1 calc R . .

loop_
_atom_site_aniso_label
_atom_site_aniso_U_11
_atom_site_aniso_U_22
_atom_site_aniso_U_33
_atom_site_aniso_U_23
_atom_site_aniso_U_13
_atom_site_aniso_U_12
Sb1 0.03528(16) 0.04640(19) 0.04564(18) 0.02274(14) 0.02496(14) 0.02064(13)
Si1 0.0349(6) 0.0445(7) 0.0352(6) 0.0215(5) 0.0248(5) 0.0225(5)
O1 0.0336(14) 0.0390(16) 0.0295(14) 0.0151(13) 0.0201(12) 0.0128(13)
N1 0.051(2) 0.057(3) 0.065(3) 0.033(2) 0.024(2) 0.027(2)
C1 0.026(2) 0.032(2) 0.037(2) 0.0152(19) 0.0185(18) 0.0130(18)
O2 0.0389(15) 0.0457(16) 0.0391(15) 0.0247(13) 0.0283(13) 0.0271(13)
C2 0.032(2) 0.039(2) 0.036(2) 0.020(2) 0.0222(18) 0.0194(19)
O3 0.0350(14) 0.0421(16) 0.0436(16) 0.0244(14) 0.0229(13) 0.0202(13)
C3 0.042(2) 0.046(3) 0.048(3) 0.025(2) 0.032(2) 0.019(2)
O4 0.0347(15) 0.0453(17) 0.0461(16) 0.0211(14) 0.0224(13) 0.0201(13)
C4 0.046(2) 0.041(3) 0.048(3) 0.020(2) 0.029(2) 0.018(2)
O5 0.0342(15) 0.0474(17) 0.0381(15) 0.0203(14) 0.0209(13) 0.0192(13)
C5 0.040(2) 0.046(3) 0.039(2) 0.012(2) 0.022(2) 0.018(2)
C6 0.028(2) 0.039(2) 0.033(2) 0.015(2) 0.0175(18) 0.0153(19)
O6 0.083(2) 0.097(3) 0.082(3) 0.053(2) 0.060(2) 0.055(2)
C7 0.082(4) 0.039(3) 0.059(3) 0.018(3) 0.041(3) 0.009(3)
O7 0.138(5) 0.237(7) 0.227(7) 0.159(6) 0.128(5) 0.115(5)
C10 0.094(4) 0.043(3) 0.097(5) 0.014(3) 0.035(4) 0.001(3)
C11 0.033(2) 0.043(2) 0.027(2) 0.0076(19) 0.0172(18) 0.0150(19)
C12 0.034(2) 0.042(2) 0.026(2) 0.0155(19) 0.0202(18) 0.0177(19)
C13 0.046(2) 0.037(2) 0.040(2) 0.018(2) 0.030(2) 0.021(2)
C14 0.041(2) 0.048(3) 0.036(2) 0.019(2) 0.024(2) 0.025(2)
C15 0.032(2) 0.045(3) 0.035(2) 0.015(2) 0.0199(19) 0.018(2)
C16 0.034(2) 0.041(2) 0.027(2) 0.0150(19) 0.0190(18) 0.0159(19)
C17 0.037(2) 0.045(3) 0.026(2) 0.0183(19) 0.0225(18) 0.022(2)
C18 0.050(3) 0.053(3) 0.060(3) 0.024(2) 0.034(2) 0.035(2)
C19 0.088(4) 0.055(4) 0.190(7) 0.048(4) 0.091(5) 0.049(3)
C20 0.086(4) 0.113(5) 0.084(4) 0.055(4) 0.044(3) 0.078(4)
C21 0.067(3) 0.078(4) 0.086(4) 0.030(3) 0.053(3) 0.048(3)
C22 0.033(2) 0.046(3) 0.039(2) 0.020(2) 0.0232(19) 0.018(2)
C23 0.027(2) 0.038(2) 0.036(2) 0.018(2) 0.0198(18) 0.0145(18)
C24 0.034(2) 0.037(2) 0.039(2) 0.011(2) 0.023(2) 0.0176(19)
C25 0.030(2) 0.035(2) 0.037(2) 0.015(2) 0.0199(19) 0.0116(18)
C26 0.029(2) 0.041(2) 0.033(2) 0.011(2) 0.0179(18) 0.0135(19)
C27 0.026(2) 0.033(2) 0.040(2) 0.0144(19) 0.0205(19) 0.0136(18)
C28 0.0243(19) 0.036(2) 0.041(2) 0.020(2) 0.0196(19) 0.0119(18)
C29 0.038(2) 0.045(3) 0.037(2) 0.014(2) 0.017(2) 0.022(2)
C30 0.082(4) 0.063(4) 0.063(3) 0.029(3) 0.016(3) 0.038(3)
C31 0.062(3) 0.125(5) 0.060(3) 0.035(3) 0.033(3) 0.068(3)
C32 0.065(3) 0.079(4) 0.045(3) 0.022(3) 0.021(2) 0.049(3)
C33 0.032(2) 0.034(2) 0.045(2) 0.012(2) 0.0217(19) 0.0121(19)
C34 0.032(2) 0.034(2) 0.048(3) 0.012(2) 0.023(2) 0.0164(19)
C35 0.042(2) 0.033(2) 0.052(3) 0.014(2) 0.029(2) 0.016(2)
C36 0.038(2) 0.037(2) 0.046(3) 0.011(2) 0.021(2) 0.021(2)
C37 0.031(2) 0.039(2) 0.050(3) 0.013(2) 0.022(2) 0.0177(19)
C38 0.033(2) 0.035(2) 0.038(2) 0.008(2) 0.0205(19) 0.0123(19)
C39 0.032(2) 0.030(2) 0.038(2) 0.0115(19) 0.0179(19) 0.0134(18)
C40 0.044(3) 0.045(3) 0.065(3) 0.026(2) 0.029(2) 0.026(2)
C41 0.077(4) 0.095(4) 0.102(4) 0.065(4) 0.048(3) 0.056(3)
C42 0.175(7) 0.147(6) 0.134(6) 0.096(5) 0.113(6) 0.141(6)
C43 0.068(4) 0.092(5) 0.115(5) 0.060(4) 0.001(4) 0.027(4)
C44 0.038(2) 0.042(2) 0.042(2) 0.011(2) 0.027(2) 0.021(2)
C45 0.035(2) 0.041(2) 0.035(2) 0.014(2) 0.0269(19) 0.0151(19)
C46 0.037(2) 0.041(3) 0.048(3) 0.016(2) 0.030(2) 0.021(2)
C47 0.035(2) 0.050(3) 0.041(2) 0.022(2) 0.027(2) 0.023(2)
C48 0.033(2) 0.039(2) 0.036(2) 0.0123(19) 0.0243(19) 0.0122(19)
C49 0.036(2) 0.043(2) 0.034(2) 0.023(2) 0.028(2) 0.019(2)
C50 0.033(2) 0.042(2) 0.032(2) 0.019(2) 0.0237(19) 0.0187(19)
C51 0.037(2) 0.056(3) 0.050(3) 0.025(2) 0.024(2) 0.026(2)
C52 0.039(3) 0.079(4) 0.052(3) 0.015(3) 0.017(2) 0.026(3)
C53 0.039(3) 0.088(4) 0.065(3) 0.029(3) 0.032(2) 0.035(3)
C54 0.052(3) 0.083(4) 0.069(3) 0.041(3) 0.031(3) 0.041(3)
C55 0.040(2) 0.044(2) 0.035(2) 0.023(2) 0.0261(19) 0.023(2)
C56 0.044(2) 0.048(3) 0.055(3) 0.027(2) 0.026(2) 0.016(2)
C57 0.064(3) 0.046(3) 0.050(3) 0.022(2) 0.038(3) 0.030(2)
C58 0.113(4) 0.049(3) 0.070(4) 0.033(3) 0.055(3) 0.042(3)
C59 0.177(7) 0.090(5) 0.117(6) 0.070(5) 0.102(6) 0.097(6)
C60 0.165(8) 0.185(9) 0.107(6) 0.108(7) 0.093(6) 0.147(8)
C61 0.081(4) 0.156(7) 0.085(4) 0.070(5) 0.041(4) 0.075(5)
C62 0.059(3) 0.086(4) 0.059(3) 0.032(3) 0.030(3) 0.042(3)
C63 0.058(3) 0.050(3) 0.055(3) 0.029(2) 0.042(2) 0.028(2)
C64 0.045(3) 0.081(3) 0.047(3) 0.027(3) 0.030(2) 0.034(2)
C65 0.106(10) 0.113(10) 0.062(7) 0.046(7) 0.038(7) 0.081(9)
C66 0.094(7) 0.063(6) 0.080(7) 0.040(6) 0.063(6) 0.051(6)
C67 0.110(5) 0.113(5) 0.086(4) 0.067(4) 0.068(4) 0.078(4)
C68 0.071(4) 0.109(5) 0.094(5) 0.058(4) 0.043(4) 0.055(4)
C69 0.088(4) 0.110(5) 0.077(4) 0.039(4) 0.042(4) 0.060(4)
C70 0.059(3) 0.133(6) 0.054(3) 0.031(4) 0.033(3) 0.032(4)
C71 0.106(6) 0.127(7) 0.131(7) 0.063(6) 0.067(5) 0.034(5)
C72 0.113(6) 0.093(5) 0.134(7) 0.027(5) 0.072(5) 0.036(5)
C73 0.136(8) 0.138(8) 0.115(7) -0.014(6) 0.086(6) -0.031(6)
C74 0.190(10) 0.100(6) 0.170(8) 0.063(6) 0.135(8) 0.045(6)

loop_
_atom_type_symbol
_atom_type_description
_atom_type_scat_dispersion_real
_atom_type_scat_dispersion_imag
_atom_type_scat_source
C C 0.0033 0.0016 'International Tables Vol C Tables 4.2.6.8 and 6.1.1.4'
H H 0.0000 0.0000 'International Tables Vol C Tables 4.2.6.8 and 6.1.1.4'
N N 0.0061 0.0033 'International Tables Vol C Tables 4.2.6.8 and 6.1.1.4'
O O 0.0106 0.0060 'International Tables Vol C Tables 4.2.6.8 and 6.1.1.4'
Sb Sb -0.5866 1.5461 'International Tables Vol C Tables 4.2.6.8 and 6.1.1.4'
Si Si 0.0817 0.0704 'International Tables Vol C Tables 4.2.6.8 and 6.1.1.4'

loop_
_geom_angle_atom_site_label_1
_geom_angle_atom_site_label_2
_geom_angle_atom_site_label_3
_geom_angle
_geom_angle_site_symmetry_1
_geom_angle_site_symmetry_3
_geom_angle_publ_flag
N1 Sb1 O4 89.06(14) . . ?
N1 Sb1 O5 94.38(13) . . ?
O4 Sb1 O5 95.32(10) . . ?
O1 Si1 O2 106.65(12) . . ?
O1 Si1 C63 108.95(16) . . ?
O2 Si1 C63 108.05(16) . . ?
O1 Si1 C64 111.89(17) . . ?
O2 Si1 C64 110.61(16) . . ?
C63 Si1 C64 110.5(2) . . ?
C1 O1 Si1 129.9(2) . . ?
C65 N1 C66A 83.7(8) . . ?
C65 N1 C66 110.1(6) . . ?
C66A N1 C66 37.6(6) . . ?
C65 N1 C65A 40.0(6) . . ?
C66A N1 C65A 105.2(8) . . ?
C66 N1 C65A 108.8(6) . . ?
C65 N1 Sb1 123.6(5) . . ?
C66A N1 Sb1 123.4(6) . . ?
C66 N1 Sb1 120.6(5) . . ?
C65A N1 Sb1 128.0(5) . . ?
O1 C1 C6 121.4(3) . . ?
O1 C1 C2 117.0(3) . . ?
C6 C1 C2 121.5(3) . . ?
C17 O2 Si1 126.0(2) . . ?
C3 C2 C1 117.5(3) . . ?
C3 C2 C55 121.3(3) . . ?
C1 C2 C55 120.8(3) . . ?
C28 O3 C56 112.7(3) . . ?
C2 C3 C4 123.2(3) . . ?
C2 C3 H3A 118.4 . . ?
C4 C3 H3A 118.4 . . ?
C39 O4 Sb1 123.6(2) . . ?
C3 C4 C5 116.8(4) . . ?
C3 C4 C7 123.3(4) . . ?
C5 C4 C7 119.8(4) . . ?
C50 O5 Sb1 123.1(2) . . ?
C6 C5 C4 122.7(4) . . ?
C6 C5 H5A 118.6 . . ?
C4 C5 H5A 118.6 . . ?
C5 C6 C1 118.3(3) . . ?
C5 C6 C11 119.1(3) . . ?
C1 C6 C11 122.6(3) . . ?
C70 O6 C67 105.5(4) . . ?
C8 C7 C9A 72.1(7) . . ?
C8 C7 C10 116.8(6) . . ?
C9A C7 C10 123.0(7) . . ?
C8 C7 C4 116.1(7) . . ?
C9A C7 C4 110.6(6) . . ?
C10 C7 C4 112.7(4) . . ?
C8 C7 C8A 33.0(6) . . ?
C9A C7 C8A 104.9(6) . . ?
C10 C7 C8A 95.9(5) . . ?
C4 C7 C8A 107.1(5) . . ?
C8 C7 C9 105.1(7) . . ?
C9A C7 C9 34.6(5) . . ?
C10 C7 C9 98.7(5) . . ?
C4 C7 C9 104.7(5) . . ?
C8A C7 C9 136.4(6) . . ?
C74 O7 C71 109.1(7) . . ?
C7 C8 H8A 109.5 . . ?
C7 C8 H8B 109.5 . . ?
H8A C8 H8B 109.5 . . ?
C7 C8 H8C 109.5 . . ?
H8A C8 H8C 109.5 . . ?
H8B C8 H8C 109.5 . . ?
C7 C9 H9A 109.5 . . ?
C7 C9 H9B 109.5 . . ?
H9A C9 H9B 109.5 . . ?
C7 C9 H9C 109.5 . . ?
H9A C9 H9C 109.5 . . ?
H9B C9 H9C 109.5 . . ?
C7 C8A H8AA 109.5 . . ?
C7 C8A H8AB 109.5 . . ?
H8AA C8A H8AB 109.5 . . ?
C7 C8A H8AC 109.5 . . ?
H8AA C8A H8AC 109.5 . . ?
H8AB C8A H8AC 109.5 . . ?
C7 C9A H9AA 109.5 . . ?
C7 C9A H9AB 109.5 . . ?
H9AA C9A H9AB 109.5 . . ?
C7 C9A H9AC 109.5 . . ?
H9AA C9A H9AC 109.5 . . ?
H9AB C9A H9AC 109.5 . . ?
C7 C10 H10A 109.5 . . ?
C7 C10 H10B 109.5 . . ?
H10A C10 H10B 109.5 . . ?
C7 C10 H10C 109.5 . . ?
H10A C10 H10C 109.5 . . ?
H10B C10 H10C 109.5 . . ?
C12 C11 C6 115.1(3) . . ?
C12 C11 H11A 108.5 . . ?
C6 C11 H11A 108.5 . . ?
C12 C11 H11B 108.5 . . ?
C6 C11 H11B 108.5 . . ?
H11A C11 H11B 107.5 . . ?
C17 C12 C13 118.8(3) . . ?
C17 C12 C11 121.5(3) . . ?
C13 C12 C11 119.7(3) . . ?
C14 C13 C12 122.3(4) . . ?
C14 C13 H13A 118.8 . . ?
C12 C13 H13A 118.8 . . ?
C15 C14 C13 116.5(3) . . ?
C15 C14 C18 120.0(3) . . ?
C13 C14 C18 123.4(4) . . ?
C14 C15 C16 123.9(3) . . ?
C14 C15 H15A 118.1 . . ?
C16 C15 H15A 118.1 . . ?
C15 C16 C17 117.4(3) . . ?
C15 C16 C22 122.0(3) . . ?
C17 C16 C22 120.6(3) . . ?
C12 C17 O2 120.9(3) . . ?
C12 C17 C16 120.9(3) . . ?
O2 C17 C16 118.1(3) . . ?
C19 C18 C20 108.6(4) . . ?
C19 C18 C21 110.0(4) . . ?
C20 C18 C21 108.3(4) . . ?
C19 C18 C14 112.0(4) . . ?
C20 C18 C14 108.3(4) . . ?
C21 C18 C14 109.5(3) . . ?
C18 C19 H19A 109.5 . . ?
C18 C19 H19B 109.5 . . ?
H19A C19 H19B 109.5 . . ?
C18 C19 H19C 109.5 . . ?
H19A C19 H19C 109.5 . . ?
H19B C19 H19C 109.5 . . ?
C18 C20 H20A 109.5 . . ?
C18 C20 H20B 109.5 . . ?
H20A C20 H20B 109.5 . . ?
C18 C20 H20C 109.5 . . ?
H20A C20 H20C 109.5 . . ?
H20B C20 H20C 109.5 . . ?
C18 C21 H21A 109.5 . . ?
C18 C21 H21B 109.5 . . ?
H21A C21 H21B 109.5 . . ?
C18 C21 H21C 109.5 . . ?
H21A C21 H21C 109.5 . . ?
H21B C21 H21C 109.5 . . ?
C16 C22 C23 114.4(3) . . ?
C16 C22 H22A 108.6 . . ?
C23 C22 H22A 108.6 . . ?
C16 C22 H22B 108.6 . . ?
C23 C22 H22B 108.6 . . ?
H22A C22 H22B 107.6 . . ?
C24 C23 C28 117.4(3) . . ?
C24 C23 C22 120.8(3) . . ?
C28 C23 C22 121.6(3) . . ?
C23 C24 C25 123.4(4) . . ?
C23 C24 H24A 118.3 . . ?
C25 C24 H24A 118.3 . . ?
C26 C25 C24 116.7(3) . . ?
C26 C25 C29 123.3(3) . . ?
C24 C25 C29 119.8(3) . . ?
C25 C26 C27 122.3(4) . . ?
C25 C26 H26A 118.8 . . ?
C27 C26 H26A 118.8 . . ?
C28 C27 C26 118.1(3) . . ?
C28 C27 C33 121.5(3) . . ?
C26 C27 C33 120.4(3) . . ?
C27 C28 C23 121.7(3) . . ?
C27 C28 O3 118.3(3) . . ?
C23 C28 O3 119.9(3) . . ?
C32 C29 C30 108.4(4) . . ?
C32 C29 C25 112.8(3) . . ?
C30 C29 C25 110.0(3) . . ?
C32 C29 C31 107.5(4) . . ?
C30 C29 C31 109.7(4) . . ?
C25 C29 C31 108.3(3) . . ?
C29 C30 H30A 109.5 . . ?
C29 C30 H30B 109.5 . . ?
H30A C30 H30B 109.5 . . ?
C29 C30 H30C 109.5 . . ?
H30A C30 H30C 109.5 . . ?
H30B C30 H30C 109.5 . . ?
C29 C31 H31A 109.5 . . ?
C29 C31 H31B 109.5 . . ?
H31A C31 H31B 109.5 . . ?
C29 C31 H31C 109.5 . . ?
H31A C31 H31C 109.5 . . ?
H31B C31 H31C 109.5 . . ?
C29 C32 H32A 109.5 . . ?
C29 C32 H32B 109.5 . . ?
H32A C32 H32B 109.5 . . ?
C29 C32 H32C 109.5 . . ?
H32A C32 H32C 109.5 . . ?
H32B C32 H32C 109.5 . . ?
C34 C33 C27 116.6(3) . . ?
C34 C33 H33A 108.1 . . ?
C27 C33 H33A 108.1 . . ?
C34 C33 H33B 108.1 . . ?
C27 C33 H33B 108.1 . . ?
H33A C33 H33B 107.3 . . ?
C39 C34 C35 119.2(3) . . ?
C39 C34 C33 120.8(3) . . ?
C35 C34 C33 120.0(3) . . ?
C36 C35 C34 122.2(4) . . ?
C36 C35 H35A 118.9 . . ?
C34 C35 H35A 118.9 . . ?
C37 C36 C35 116.7(4) . . ?
C37 C36 C40 120.4(3) . . ?
C35 C36 C40 122.9(4) . . ?
C38 C37 C36 123.2(3) . . ?
C38 C37 H37A 118.4 . . ?
C36 C37 H37A 118.4 . . ?
C37 C38 C39 118.6(3) . . ?
C37 C38 C44 119.8(3) . . ?
C39 C38 C44 121.6(3) . . ?
O4 C39 C34 119.9(3) . . ?
O4 C39 C38 119.9(3) . . ?
C34 C39 C38 120.0(4) . . ?
C43 C40 C36 109.2(4) . . ?
C43 C40 C42 110.8(5) . . ?
C36 C40 C42 109.7(4) . . ?
C43 C40 C41 106.7(4) . . ?
C36 C40 C41 113.4(3) . . ?
C42 C40 C41 107.0(4) . . ?
C40 C41 H41A 109.5 . . ?
C40 C41 H41B 109.5 . . ?
H41A C41 H41B 109.5 . . ?
C40 C41 H41C 109.5 . . ?
H41A C41 H41C 109.5 . . ?
H41B C41 H41C 109.5 . . ?
C40 C42 H42A 109.5 . . ?
C40 C42 H42B 109.5 . . ?
H42A C42 H42B 109.5 . . ?
C40 C42 H42C 109.5 . . ?
H42A C42 H42C 109.5 . . ?
H42B C42 H42C 109.5 . . ?
C40 C43 H43A 109.5 . . ?
C40 C43 H43B 109.5 . . ?
H43A C43 H43B 109.5 . . ?
C40 C43 H43C 109.5 . . ?
H43A C43 H43C 109.5 . . ?
H43B C43 H43C 109.5 . . ?
C45 C44 C38 111.2(3) . . ?
C45 C44 H44A 109.4 . . ?
C38 C44 H44A 109.4 . . ?
C45 C44 H44B 109.4 . . ?
C38 C44 H44B 109.4 . . ?
H44A C44 H44B 108.0 . . ?
C46 C45 C50 118.7(3) . . ?
C46 C45 C44 120.0(4) . . ?
C50 C45 C44 121.2(3) . . ?
C45 C46 C47 122.9(4) . . ?
C45 C46 H46A 118.6 . . ?
C47 C46 H46A 118.6 . . ?
C46 C47 C48 116.9(3) . . ?
C46 C47 C51 119.6(4) . . ?
C48 C47 C51 123.4(4) . . ?
C47 C48 C49 122.1(4) . . ?
C47 C48 H48A 119.0 . . ?
C49 C48 H48A 119.0 . . ?
C50 C49 C48 119.1(3) . . ?
C50 C49 C55 120.3(3) . . ?
C48 C49 C55 120.6(3) . . ?
O5 C50 C49 121.1(3) . . ?
O5 C50 C45 118.6(3) . . ?
C49 C50 C45 120.2(3) . . ?
C52 C51 C54 108.1(4) . . ?
C52 C51 C53 108.8(3) . . ?
C54 C51 C53 109.4(4) . . ?
C52 C51 C47 112.2(3) . . ?
C54 C51 C47 109.5(3) . . ?
C53 C51 C47 108.8(3) . . ?
C51 C52 H52A 109.5 . . ?
C51 C52 H52B 109.5 . . ?
H52A C52 H52B 109.5 . . ?
C51 C52 H52C 109.5 . . ?
H52A C52 H52C 109.5 . . ?
H52B C52 H52C 109.5 . . ?
C51 C53 H53A 109.5 . . ?
C51 C53 H53B 109.5 . . ?
H53A C53 H53B 109.5 . . ?
C51 C53 H53C 109.5 . . ?
H53A C53 H53C 109.5 . . ?
H53B C53 H53C 109.5 . . ?
C51 C54 H54A 109.5 . . ?
C51 C54 H54B 109.5 . . ?
H54A C54 H54B 109.5 . . ?
C51 C54 H54C 109.5 . . ?
H54A C54 H54C 109.5 . . ?
H54B C54 H54C 109.5 . . ?
C2 C55 C49 117.8(3) . . ?
C2 C55 H55A 107.8 . . ?
C49 C55 H55A 107.8 . . ?
C2 C55 H55B 107.8 . . ?
C49 C55 H55B 107.8 . . ?
H55A C55 H55B 107.2 . . ?
O3 C56 C57 109.5(3) . . ?
O3 C56 H56A 109.8 . . ?
C57 C56 H56A 109.8 . . ?
O3 C56 H56B 109.8 . . ?
C57 C56 H56B 109.8 . . ?
H56A C56 H56B 108.2 . . ?
C62 C57 C58 119.8(5) . . ?
C62 C57 C56 121.4(4) . . ?
C58 C57 C56 118.7(4) . . ?
C59 C58 C57 120.6(6) . . ?
C59 C58 H58A 119.7 . . ?
C57 C58 H58A 119.7 . . ?
C60 C59 C58 119.1(6) . . ?
C60 C59 H59A 120.5 . . ?
C58 C59 H59A 120.5 . . ?
C61 C60 C59 120.8(6) . . ?
C61 C60 H60A 119.6 . . ?
C59 C60 H60A 119.6 . . ?
C60 C61 C62 120.2(7) . . ?
C60 C61 H61A 119.9 . . ?
C62 C61 H61A 119.9 . . ?
C57 C62 C61 119.5(5) . . ?
C57 C62 H62A 120.2 . . ?
C61 C62 H62A 120.2 . . ?
Si1 C63 H63A 109.5 . . ?
Si1 C63 H63B 109.5 . . ?
H63A C63 H63B 109.5 . . ?
Si1 C63 H63C 109.5 . . ?
H63A C63 H63C 109.5 . . ?
H63B C63 H63C 109.5 . . ?
Si1 C64 H64A 109.5 . . ?
Si1 C64 H64B 109.5 . . ?
H64A C64 H64B 109.5 . . ?
Si1 C64 H64C 109.5 . . ?
H64A C64 H64C 109.5 . . ?
H64B C64 H64C 109.5 . . ?
N1 C65 H65A 109.5 . . ?
N1 C65 H65B 109.5 . . ?
H65A C65 H65B 109.5 . . ?
N1 C65 H65C 109.5 . . ?
H65A C65 H65C 109.5 . . ?
H65B C65 H65C 109.5 . . ?
N1 C66 H66A 109.5 . . ?
N1 C66 H66B 109.5 . . ?
H66A C66 H66B 109.5 . . ?
N1 C66 H66C 109.5 . . ?
H66A C66 H66C 109.5 . . ?
H66B C66 H66C 109.5 . . ?
N1 C65A H65D 109.5 . . ?
N1 C65A H65E 109.5 . . ?
H65D C65A H65E 109.5 . . ?
N1 C65A H65F 109.5 . . ?
H65D C65A H65F 109.5 . . ?
H65E C65A H65F 109.5 . . ?
N1 C66A H66D 109.5 . . ?
N1 C66A H66E 109.5 . . ?
H66D C66A H66E 109.5 . . ?
N1 C66A H66F 109.5 . . ?
H66D C66A H66F 109.5 . . ?
H66E C66A H66F 109.5 . . ?
O6 C67 C68 106.8(4) . . ?
O6 C67 H67A 110.4 . . ?
C68 C67 H67A 110.4 . . ?
O6 C67 H67B 110.4 . . ?
C68 C67 H67B 110.4 . . ?
H67A C67 H67B 108.6 . . ?
C67 C68 C69 103.6(5) . . ?
C67 C68 H68A 111.0 . . ?
C69 C68 H68A 111.0 . . ?
C67 C68 H68B 111.1 . . ?
C69 C68 H68B 111.0 . . ?
H68A C68 H68B 109.0 . . ?
C68 C69 C70 105.6(5) . . ?
C68 C69 H69A 110.6 . . ?
C70 C69 H69A 110.6 . . ?
C68 C69 H69B 110.6 . . ?
C70 C69 H69B 110.6 . . ?
H69A C69 H69B 108.8 . . ?
O6 C70 C69 107.9(4) . . ?
O6 C70 H70A 110.1 . . ?
C69 C70 H70A 110.1 . . ?
O6 C70 H70B 110.1 . . ?
C69 C70 H70B 110.1 . . ?
H70A C70 H70B 108.4 . . ?
O7 C71 C72 111.1(6) . . ?
O7 C71 H71A 109.4 . . ?
C72 C71 H71A 109.4 . . ?
O7 C71 H71B 109.4 . . ?
C72 C71 H71B 109.4 . . ?
H71A C71 H71B 108.0 . . ?
C71 C72 C73 101.8(6) . . ?
C71 C72 H72A 111.4 . . ?
C73 C72 H72A 111.4 . . ?
C71 C72 H72B 111.4 . . ?
C73 C72 H72B 111.4 . . ?
H72A C72 H72B 109.3 . . ?
C72 C73 C74 105.1(6) . . ?
C72 C73 H73A 110.7 . . ?
C74 C73 H73A 110.7 . . ?
C72 C73 H73B 110.7 . . ?
C74 C73 H73B 110.7 . . ?
H73A C73 H73B 108.8 . . ?
O7 C74 C73 103.0(7) . . ?
O7 C74 H74A 111.2 . . ?
C73 C74 H74A 111.2 . . ?
O7 C74 H74B 111.2 . . ?
C73 C74 H74B 111.2 . . ?
H74A C74 H74B 109.1 . . ?

loop_
_geom_bond_atom_site_label_1
_geom_bond_atom_site_label_2
_geom_bond_distance
_geom_bond_site_symmetry_2
_geom_bond_publ_flag
Sb1 N1 1.976(4) . ?
Sb1 O4 1.992(3) . ?
Sb1 O5 2.014(2) . ?
Si1 O1 1.650(3) . ?
Si1 O2 1.663(2) . ?
Si1 C63 1.818(4) . ?
Si1 C64 1.847(4) . ?
O1 C1 1.379(4) . ?
N1 C65 1.394(11) . ?
N1 C66A 1.425(14) . ?
N1 C66 1.491(9) . ?
N1 C65A 1.502(13) . ?
C1 C6 1.389(5) . ?
C1 C2 1.397(5) . ?
O2 C17 1.381(4) . ?
C2 C3 1.385(5) . ?
C2 C55 1.509(5) . ?
O3 C28 1.395(4) . ?
O3 C56 1.436(4) . ?
C3 C4 1.387(5) . ?
C3 H3A 0.9400 . ?
O4 C39 1.373(4) . ?
C4 C5 1.390(5) . ?
C4 C7 1.535(6) . ?
O5 C50 1.384(4) . ?
C5 C6 1.381(5) . ?
C5 H5A 0.9400 . ?
C6 C11 1.525(5) . ?
O6 C70 1.417(6) . ?
O6 C67 1.434(6) . ?
C7 C8 1.441(10) . ?
C7 C9A 1.452(9) . ?
C7 C10 1.500(6) . ?
C7 C8A 1.617(8) . ?
C7 C9 1.621(9) . ?
O7 C74 1.357(8) . ?
O7 C71 1.372(8) . ?
C8 H8A 0.9700 . ?
C8 H8B 0.9700 . ?
C8 H8C 0.9700 . ?
C9 H9A 0.9700 . ?
C9 H9B 0.9700 . ?
C9 H9C 0.9700 . ?
C8A H8AA 0.9700 . ?
C8A H8AB 0.9700 . ?
C8A H8AC 0.9700 . ?
C9A H9AA 0.9700 . ?
C9A H9AB 0.9700 . ?
C9A H9AC 0.9700 . ?
C10 H10A 0.9700 . ?
C10 H10B 0.9700 . ?
C10 H10C 0.9700 . ?
C11 C12 1.516(5) . ?
C11 H11A 0.9800 . ?
C11 H11B 0.9800 . ?
C12 C17 1.379(5) . ?
C12 C13 1.402(5) . ?
C13 C14 1.385(5) . ?
C13 H13A 0.9400 . ?
C14 C15 1.383(5) . ?
C14 C18 1.543(5) . ?
C15 C16 1.387(5) . ?
C15 H15A 0.9400 . ?
C16 C17 1.407(5) . ?
C16 C22 1.502(5) . ?
C18 C19 1.505(6) . ?
C18 C20 1.534(6) . ?
C18 C21 1.537(6) . ?
C19 H19A 0.9700 . ?
C19 H19B 0.9700 . ?
C19 H19C 0.9700 . ?
C20 H20A 0.9700 . ?
C20 H20B 0.9700 . ?
C20 H20C 0.9700 . ?
C21 H21A 0.9700 . ?
C21 H21B 0.9700 . ?
C21 H21C 0.9700 . ?
C22 C23 1.516(5) . ?
C22 H22A 0.9800 . ?
C22 H22B 0.9800 . ?
C23 C24 1.383(5) . ?
C23 C28 1.393(5) . ?
C24 C25 1.395(5) . ?
C24 H24A 0.9400 . ?
C25 C26 1.389(5) . ?
C25 C29 1.533(5) . ?
C26 C27 1.396(5) . ?
C26 H26A 0.9400 . ?
C27 C28 1.391(5) . ?
C27 C33 1.521(5) . ?
C29 C32 1.525(6) . ?
C29 C30 1.526(6) . ?
C29 C31 1.537(5) . ?
C30 H30A 0.9700 . ?
C30 H30B 0.9700 . ?
C30 H30C 0.9700 . ?
C31 H31A 0.9700 . ?
C31 H31B 0.9700 . ?
C31 H31C 0.9700 . ?
C32 H32A 0.9700 . ?
C32 H32B 0.9700 . ?
C32 H32C 0.9700 . ?
C33 C34 1.518(5) . ?
C33 H33A 0.9800 . ?
C33 H33B 0.9800 . ?
C34 C39 1.391(5) . ?
C34 C35 1.400(5) . ?
C35 C36 1.395(5) . ?
C35 H35A 0.9400 . ?
C36 C37 1.395(5) . ?
C36 C40 1.528(6) . ?
C37 C38 1.386(5) . ?
C37 H37A 0.9400 . ?
C38 C39 1.409(5) . ?
C38 C44 1.519(5) . ?
C40 C43 1.519(7) . ?
C40 C42 1.528(7) . ?
C40 C41 1.534(6) . ?
C41 H41A 0.9700 . ?
C41 H41B 0.9700 . ?
C41 H41C 0.9700 . ?
C42 H42A 0.9700 . ?
C42 H42B 0.9700 . ?
C42 H42C 0.9700 . ?
C43 H43A 0.9700 . ?
C43 H43B 0.9700 . ?
C43 H43C 0.9700 . ?
C44 C45 1.513(5) . ?
C44 H44A 0.9800 . ?
C44 H44B 0.9800 . ?
C45 C46 1.389(5) . ?
C45 C50 1.401(5) . ?
C46 C47 1.389(5) . ?
C46 H46A 0.9400 . ?
C47 C48 1.396(5) . ?
C47 C51 1.552(5) . ?
C48 C49 1.399(5) . ?
C48 H48A 0.9400 . ?
C49 C50 1.390(5) . ?
C49 C55 1.522(5) . ?
C51 C52 1.519(6) . ?
C51 C54 1.523(6) . ?
C51 C53 1.534(5) . ?
C52 H52A 0.9700 . ?
C52 H52B 0.9700 . ?
C52 H52C 0.9700 . ?
C53 H53A 0.9700 . ?
C53 H53B 0.9700 . ?
C53 H53C 0.9700 . ?
C54 H54A 0.9700 . ?
C54 H54B 0.9700 . ?
C54 H54C 0.9700 . ?
C55 H55A 0.9800 . ?
C55 H55B 0.9800 . ?
C56 C57 1.505(6) . ?
C56 H56A 0.9800 . ?
C56 H56B 0.9800 . ?
C57 C62 1.369(6) . ?
C57 C58 1.377(6) . ?
C58 C59 1.376(8) . ?
C58 H58A 0.9400 . ?
C59 C60 1.368(9) . ?
C59 H59A 0.9400 . ?
C60 C61 1.363(9) . ?
C60 H60A 0.9400 . ?
C61 C62 1.382(7) . ?
C61 H61A 0.9400 . ?
C62 H62A 0.9400 . ?
C63 H63A 0.9700 . ?
C63 H63B 0.9700 . ?
C63 H63C 0.9700 . ?
C64 H64A 0.9700 . ?
C64 H64B 0.9700 . ?
C64 H64C 0.9700 . ?
C65 H65A 0.9700 . ?
C65 H65B 0.9700 . ?
C65 H65C 0.9700 . ?
C66 H66A 0.9700 . ?
C66 H66B 0.9700 . ?
C66 H66C 0.9700 . ?
C65A H65D 0.9700 . ?
C65A H65E 0.9700 . ?
C65A H65F 0.9700 . ?
C66A H66D 0.9700 . ?
C66A H66E 0.9700 . ?
C66A H66F 0.9700 . ?
C67 C68 1.494(8) . ?
C67 H67A 0.9800 . ?
C67 H67B 0.9800 . ?
C68 C69 1.496(7) . ?
C68 H68A 0.9800 . ?
C68 H68B 0.9800 . ?
C69 C70 1.504(8) . ?
C69 H69A 0.9800 . ?
C69 H69B 0.9800 . ?
C70 H70A 0.9800 . ?
C70 H70B 0.9800 . ?
C71 C72 1.441(8) . ?
C71 H71A 0.9800 . ?
C71 H71B 0.9800 . ?
C72 C73 1.507(10) . ?
C72 H72A 0.9800 . ?
C72 H72B 0.9800 . ?
C73 C74 1.526(11) . ?
C73 H73A 0.9800 . ?
C73 H73B 0.9800 . ?
C74 H74A 0.9800 . ?
C74 H74B 0.9800 . ?

loop_
_geom_torsion_atom_site_label_1
_geom_torsion_atom_site_label_2
_geom_torsion_atom_site_label_3
_geom_torsion_atom_site_label_4
_geom_torsion
_geom_torsion_site_symmetry_1
_geom_torsion_site_symmetry_2
_geom_torsion_site_symmetry_3
_geom_torsion_site_symmetry_4
_geom_torsion_publ_flag
O2 Si1 O1 C1 92.7(3) . . . . ?
C63 Si1 O1 C1 -150.9(3) . . . . ?
C64 Si1 O1 C1 -28.4(3) . . . . ?
O4 Sb1 N1 C65 -33.8(8) . . . . ?
O5 Sb1 N1 C65 61.4(8) . . . . ?
O4 Sb1 N1 C66A -140.1(9) . . . . ?
O5 Sb1 N1 C66A -44.8(9) . . . . ?
O4 Sb1 N1 C66 175.4(5) . . . . ?
O5 Sb1 N1 C66 -89.3(5) . . . . ?
O4 Sb1 N1 C65A 15.8(8) . . . . ?
O5 Sb1 N1 C65A 111.1(8) . . . . ?
Si1 O1 C1 C6 -51.5(4) . . . . ?
Si1 O1 C1 C2 133.4(3) . . . . ?
O1 Si1 O2 C17 -2.5(3) . . . . ?
C63 Si1 O2 C17 -119.5(3) . . . . ?
C64 Si1 O2 C17 119.4(3) . . . . ?
O1 C1 C2 C3 177.1(3) . . . . ?
C6 C1 C2 C3 2.1(5) . . . . ?
O1 C1 C2 C55 3.8(5) . . . . ?
C6 C1 C2 C55 -171.2(3) . . . . ?
C1 C2 C3 C4 -0.6(6) . . . . ?
C55 C2 C3 C4 172.6(3) . . . . ?
N1 Sb1 O4 C39 173.9(3) . . . . ?
O5 Sb1 O4 C39 79.6(2) . . . . ?
C2 C3 C4 C5 -0.6(6) . . . . ?
C2 C3 C4 C7 -175.9(4) . . . . ?
N1 Sb1 O5 C50 -170.8(3) . . . . ?
O4 Sb1 O5 C50 -81.3(3) . . . . ?
C3 C4 C5 C6 0.3(6) . . . . ?
C7 C4 C5 C6 175.8(4) . . . . ?
C4 C5 C6 C1 1.1(6) . . . . ?
C4 C5 C6 C11 -178.1(4) . . . . ?
O1 C1 C6 C5 -177.2(3) . . . . ?
C2 C1 C6 C5 -2.3(5) . . . . ?
O1 C1 C6 C11 2.1(5) . . . . ?
C2 C1 C6 C11 176.9(3) . . . . ?
C3 C4 C7 C8 -10.5(9) . . . . ?
C5 C4 C7 C8 174.3(7) . . . . ?
C3 C4 C7 C9A 69.0(8) . . . . ?
C5 C4 C7 C9A -106.2(7) . . . . ?
C3 C4 C7 C10 -148.9(4) . . . . ?
C5 C4 C7 C10 35.8(6) . . . . ?
C3 C4 C7 C8A -44.8(7) . . . . ?
C5 C4 C7 C8A 140.0(5) . . . . ?
C3 C4 C7 C9 104.9(6) . . . . ?
C5 C4 C7 C9 -70.4(6) . . . . ?
C5 C6 C11 C12 120.6(4) . . . . ?
C1 C6 C11 C12 -58.6(5) . . . . ?
C6 C11 C12 C17 98.5(4) . . . . ?
C6 C11 C12 C13 -83.0(4) . . . . ?
C17 C12 C13 C14 3.1(5) . . . . ?
C11 C12 C13 C14 -175.3(3) . . . . ?
C12 C13 C14 C15 0.2(5) . . . . ?
C12 C13 C14 C18 -178.9(4) . . . . ?
C13 C14 C15 C16 -2.7(6) . . . . ?
C18 C14 C15 C16 176.5(3) . . . . ?
C14 C15 C16 C17 1.6(6) . . . . ?
C14 C15 C16 C22 -177.5(3) . . . . ?
C13 C12 C17 O2 179.7(3) . . . . ?
C11 C12 C17 O2 -1.9(5) . . . . ?
C13 C12 C17 C16 -4.2(5) . . . . ?
C11 C12 C17 C16 174.2(3) . . . . ?
Si1 O2 C17 C12 -57.6(4) . . . . ?
Si1 O2 C17 C16 126.2(3) . . . . ?
C15 C16 C17 C12 2.0(5) . . . . ?
C22 C16 C17 C12 -178.9(3) . . . . ?
C15 C16 C17 O2 178.2(3) . . . . ?
C22 C16 C17 O2 -2.7(5) . . . . ?
C15 C14 C18 C19 -179.9(4) . . . . ?
C13 C14 C18 C19 -0.7(6) . . . . ?
C15 C14 C18 C20 -60.1(5) . . . . ?
C13 C14 C18 C20 119.0(4) . . . . ?
C15 C14 C18 C21 57.8(5) . . . . ?
C13 C14 C18 C21 -123.1(4) . . . . ?
C15 C16 C22 C23 84.1(4) . . . . ?
C17 C16 C22 C23 -95.0(4) . . . . ?
C16 C22 C23 C24 -48.8(4) . . . . ?
C16 C22 C23 C28 135.4(3) . . . . ?
C28 C23 C24 C25 -0.1(5) . . . . ?
C22 C23 C24 C25 -176.0(3) . . . . ?
C23 C24 C25 C26 -3.4(5) . . . . ?
C23 C24 C25 C29 173.1(3) . . . . ?
C24 C25 C26 C27 2.9(5) . . . . ?
C29 C25 C26 C27 -173.5(3) . . . . ?
C25 C26 C27 C28 1.1(5) . . . . ?
C25 C26 C27 C33 179.1(3) . . . . ?
C26 C27 C28 C23 -4.8(5) . . . . ?
C33 C27 C28 C23 177.1(3) . . . . ?
C26 C27 C28 O3 176.4(3) . . . . ?
C33 C27 C28 O3 -1.6(5) . . . . ?
C24 C23 C28 C27 4.3(5) . . . . ?
C22 C23 C28 C27 -179.8(3) . . . . ?
C24 C23 C28 O3 -176.9(3) . . . . ?
C22 C23 C28 O3 -1.0(5) . . . . ?
C56 O3 C28 C27 -96.4(4) . . . . ?
C56 O3 C28 C23 84.8(4) . . . . ?
C26 C25 C29 C32 -3.5(5) . . . . ?
C24 C25 C29 C32 -179.8(4) . . . . ?
C26 C25 C29 C30 -124.7(4) . . . . ?
C24 C25 C29 C30 59.0(5) . . . . ?
C26 C25 C29 C31 115.4(4) . . . . ?
C24 C25 C29 C31 -60.9(5) . . . . ?
C28 C27 C33 C34 -63.2(5) . . . . ?
C26 C27 C33 C34 118.8(4) . . . . ?
C27 C33 C34 C39 -67.4(5) . . . . ?
C27 C33 C34 C35 113.9(4) . . . . ?
C39 C34 C35 C36 -3.0(6) . . . . ?
C33 C34 C35 C36 175.8(4) . . . . ?
C34 C35 C36 C37 -0.3(6) . . . . ?
C34 C35 C36 C40 178.4(4) . . . . ?
C35 C36 C37 C38 1.6(6) . . . . ?
C40 C36 C37 C38 -177.1(4) . . . . ?
C36 C37 C38 C39 0.4(6) . . . . ?
C36 C37 C38 C44 177.6(4) . . . . ?
Sb1 O4 C39 C34 100.7(4) . . . . ?
Sb1 O4 C39 C38 -83.6(4) . . . . ?
C35 C34 C39 O4 -179.4(3) . . . . ?
C33 C34 C39 O4 1.9(6) . . . . ?
C35 C34 C39 C38 4.9(6) . . . . ?
C33 C34 C39 C38 -173.8(3) . . . . ?
C37 C38 C39 O4 -179.4(3) . . . . ?
C44 C38 C39 O4 3.5(5) . . . . ?
C37 C38 C39 C34 -3.7(6) . . . . ?
C44 C38 C39 C34 179.2(3) . . . . ?
C37 C36 C40 C43 62.5(5) . . . . ?
C35 C36 C40 C43 -116.1(5) . . . . ?
C37 C36 C40 C42 -59.0(5) . . . . ?
C35 C36 C40 C42 122.4(5) . . . . ?
C37 C36 C40 C41 -178.6(4) . . . . ?
C35 C36 C40 C41 2.8(6) . . . . ?
C37 C38 C44 C45 -80.7(4) . . . . ?
C39 C38 C44 C45 96.4(4) . . . . ?
C38 C44 C45 C46 82.5(4) . . . . ?
C38 C44 C45 C50 -93.2(4) . . . . ?
C50 C45 C46 C47 1.5(5) . . . . ?
C44 C45 C46 C47 -174.3(3) . . . . ?
C45 C46 C47 C48 -1.4(5) . . . . ?
C45 C46 C47 C51 178.1(3) . . . . ?
C46 C47 C48 C49 0.0(5) . . . . ?
C51 C47 C48 C49 -179.4(3) . . . . ?
C47 C48 C49 C50 1.3(5) . . . . ?
C47 C48 C49 C55 -176.6(3) . . . . ?
Sb1 O5 C50 C49 -95.7(3) . . . . ?
Sb1 O5 C50 C45 87.5(3) . . . . ?
C48 C49 C50 O5 -177.9(3) . . . . ?
C55 C49 C50 O5 -0.1(5) . . . . ?
C48 C49 C50 C45 -1.2(5) . . . . ?
C55 C49 C50 C45 176.6(3) . . . . ?
C46 C45 C50 O5 176.7(3) . . . . ?
C44 C45 C50 O5 -7.6(5) . . . . ?
C46 C45 C50 C49 -0.1(5) . . . . ?
C44 C45 C50 C49 175.6(3) . . . . ?
C46 C47 C51 C52 -176.6(3) . . . . ?
C48 C47 C51 C52 2.8(5) . . . . ?
C46 C47 C51 C54 -56.6(5) . . . . ?
C48 C47 C51 C54 122.9(4) . . . . ?
C46 C47 C51 C53 63.0(5) . . . . ?
C48 C47 C51 C53 -117.6(4) . . . . ?
C3 C2 C55 C49 125.9(4) . . . . ?
C1 C2 C55 C49 -61.1(4) . . . . ?
C50 C49 C55 C2 144.2(3) . . . . ?
C48 C49 C55 C2 -38.0(4) . . . . ?
C28 O3 C56 C57 -173.4(3) . . . . ?
O3 C56 C57 C62 33.5(6) . . . . ?
O3 C56 C57 C58 -148.1(4) . . . . ?
C62 C57 C58 C59 0.7(7) . . . . ?
C56 C57 C58 C59 -177.8(5) . . . . ?
C57 C58 C59 C60 -0.1(9) . . . . ?
C58 C59 C60 C61 -0.1(10) . . . . ?
C59 C60 C61 C62 -0.4(10) . . . . ?
C58 C57 C62 C61 -1.1(7) . . . . ?
C56 C57 C62 C61 177.3(5) . . . . ?
C60 C61 C62 C57 1.0(8) . . . . ?
C70 O6 C67 C68 33.9(5) . . . . ?
O6 C67 C68 C69 -28.1(5) . . . . ?
C67 C68 C69 C70 12.0(6) . . . . ?
C67 O6 C70 C69 -25.8(5) . . . . ?
C68 C69 C70 O6 8.0(6) . . . . ?
C74 O7 C71 C72 25.6(10) . . . . ?
O7 C71 C72 C73 -6.3(9) . . . . ?
C71 C72 C73 C74 -12.5(8) . . . . ?
C71 O7 C74 C73 -32.0(9) . . . . ?
C72 C73 C74 O7 27.1(9) . . . . ?
